data_4323398
loop_
_publ_author_name
'Lucia Carlucci'
'Gianfranco Ciani'
'Davide M. Proserpio'
'Angelo Sironi'

_publ_contact_author 'Gianfranco Ciani'
_publ_contact_author_email davide@csmtbo.mi.cnr.it
_publ_section_title
;
 A Novel 3D Three-Connected cubic Network Containing [Ag6(hmt)6]6+
 hexagonal Units (hmt = Hexamethylenetetramine)
;
_journal_name_full 'Inorganic Chemistry'
_journal_page_first 1736
_journal_page_last 1737
_journal_paper_doi 10.1021/ic970043p
_journal_volume 36
_journal_year 1997
_chemical_formula_structural '[Ag4(C6H12N4)3(H2O)](PF6)4.3C2H5OH'
_chemical_formula_sum 'C24 H56 Ag4 F24 N12 O4 P4'
_chemical_formula_weight 1588.17
_space_group_IT_number 205
_symmetry_cell_setting cubic
_symmetry_space_group_name_Hall '-P 2ac 2ab 3'
_symmetry_space_group_name_H-M 'P a -3'
_atom_sites_solution_hydrogens geom
_atom_sites_solution_primary direct
_atom_sites_solution_secondary difmap
_cell_angle_alpha 90.0
_cell_angle_beta 90.0
_cell_angle_gamma 90.0
_cell_formula_units_Z 8
_cell_length_a 21.850(5)
_cell_length_b 21.850(5)
_cell_length_c 21.850(5)
_cell_measurement_reflns_used 25
_cell_measurement_temperature 293(2)
_cell_measurement_theta_max 12
_cell_measurement_theta_min 9
_cell_volume 10432(4)
_computing_molecular_graphics 'SCHAKAL-92  (Keller 1992)'
_computing_structure_refinement 'SHELXL-93 (Sheldrick, 1993)'
_computing_structure_solution SIR92
_diffrn_ambient_temperature 293(2)
_diffrn_measurement_device CAD4
_diffrn_measurement_method omega
_diffrn_radiation_monochromator graphite
_diffrn_radiation_source 'fine-focus sealed tube'
_diffrn_radiation_type MoK\a
_diffrn_radiation_wavelength 0.71073
_diffrn_reflns_av_R_equivalents 0.1159
_diffrn_reflns_av_sigmaI/netI 0.1938
_diffrn_reflns_limit_h_max 18
_diffrn_reflns_limit_h_min 0
_diffrn_reflns_limit_k_max 25
_diffrn_reflns_limit_k_min 0
_diffrn_reflns_limit_l_max 25
_diffrn_reflns_limit_l_min 0
_diffrn_reflns_number 5137
_diffrn_reflns_theta_max 25
_diffrn_reflns_theta_min 3
_diffrn_standards_decay_% 10
_diffrn_standards_interval_time 2h
_exptl_absorpt_coefficient_mu 1.733
_exptl_absorpt_correction_T_max 1.000
_exptl_absorpt_correction_T_min 0.666
_exptl_absorpt_correction_type psi-scan
_exptl_crystal_colour colourless
_exptl_crystal_density_diffrn 2.022
_exptl_crystal_description cube
_exptl_crystal_F_000 6240
_exptl_crystal_size_max 0.13
_exptl_crystal_size_mid 0.10
_exptl_crystal_size_min 0.10
_refine_diff_density_max 1.099
_refine_diff_density_min -0.850
_refine_diff_density_rms 0.142
_refine_ls_extinction_method none
_refine_ls_goodness_of_fit_obs 1.106
_refine_ls_hydrogen_treatment 'riding model'
_refine_ls_matrix_type full
_refine_ls_number_parameters 206
_refine_ls_number_reflns 1356
_refine_ls_number_restraints 166
_refine_ls_restrained_S_obs 1.083
_refine_ls_R_factor_obs 0.0718
_refine_ls_shift/esd_max 0.002
_refine_ls_shift/esd_mean 0.000
_refine_ls_structure_factor_coef Fsqd
_refine_ls_weighting_details 'w=1/[s^2^(Fo^2^)+(0.1007P)^2^+106.2455P] where P=(Fo^2^+2Fc^2^)/3'
_refine_ls_weighting_scheme calc
_refine_ls_wR_factor_obs 0.1714
_reflns_number_observed 1356
_reflns_number_total 3040
_reflns_observed_criterion >2sigma(I)
_cod_data_source_file ic970043p_2.cif
_cod_data_source_block compound_2
_cod_depositor_comments
;
The following automatic conversions were performed:

'_refine_ls_weighting_scheme' value 'calc
w=1/[s^2^(Fo^2^)+(0.1007P)^2^+106.2455P] where P=(Fo^2^+2Fc^2^)/3'
was changed to 'calc'. New tag '_refine_ls_weighting_details' was
created. The value of the new tag was set to
'w=1/[s^2^(Fo^2^)+(0.1007P)^2^+106.2455P] where P=(Fo^2^+2Fc^2^)/3'.

Automatic conversion script
Id: cif_fix_values 3143 2015-03-26 13:38:13Z robertas 
;
_cod_original_cell_volume 10431.7(41)
_cod_database_code 4323398

loop_
_symmetry_equiv_pos_as_xyz
'x, y, z'
'-x+1/2, -y, z+1/2'
'x+1/2, -y+1/2, -z'
'-x, y+1/2, -z+1/2'
'z, x, y'
'y, z, x'
'-z+1/2, -x, y+1/2'
'-y, z+1/2, -x+1/2'
'z+1/2, -x+1/2, -y'
'-y+1/2, -z, x+1/2'
'-z, x+1/2, -y+1/2'
'y+1/2, -z+1/2, -x'
'-x, -y, -z'
'x-1/2, y, -z-1/2'
'-x-1/2, y-1/2, z'
'x, -y-1/2, z-1/2'
'-z, -x, -y'
'-y, -z, -x'
'z-1/2, x, -y-1/2'
'y, -z-1/2, x-1/2'
'-z-1/2, x-1/2, y'
'y-1/2, z, -x-1/2'
'z, -x-1/2, y-1/2'
'-y-1/2, z-1/2, x'

loop_
_atom_site_aniso_label
_atom_site_aniso_U_11
_atom_site_aniso_U_22
_atom_site_aniso_U_33
_atom_site_aniso_U_23
_atom_site_aniso_U_13
_atom_site_aniso_U_12
Ag1 0.0413(6) 0.0413(6) 0.0413(6) -0.0043(7) 0.0043(7) -0.0043(7)
Ag2 0.0577(10) 0.0374(8) 0.0896(13) 0.0121(8) -0.0024(9) 0.0180(7)
N1 0.036(8) 0.056(9) 0.044(8) -0.012(8) 0.005(7) -0.003(7)
N2 0.043(8) 0.014(6) 0.066(10) 0.005(7) 0.006(8) -0.006(6)
N3 0.019(6) 0.034(7) 0.034(7) 0.006(6) 0.005(5) 0.004(6)
N4 0.018(6) 0.049(8) 0.035(8) 0.005(6) 0.003(6) -0.003(6)
C1 0.045(10) 0.045(10) 0.039(9) 0.006(9) 0.001(9) 0.004(9)
C2 0.040(10) 0.063(13) 0.034(10) 0.010(9) -0.002(8) 0.007(9)
C3 0.055(11) 0.031(10) 0.045(11) -0.006(8) -0.007(9) -0.002(8)
C4 0.024(8) 0.053(11) 0.037(9) -0.002(8) -0.006(7) 0.014(8)
C5 0.025(9) 0.058(11) 0.059(12) -0.006(9) -0.010(8) 0.003(9)
C6 0.040(10) 0.043(10) 0.041(11) 0.014(8) 0.010(8) 0.012(8)
O 0.149(16) 0.149(16) 0.149(16) 0.060(12) -0.060(12) 0.060(12)
P1 0.054(2) 0.054(2) 0.054(2) -0.006(2) 0.006(2) -0.006(2)
F11 0.067(5) 0.067(5) 0.067(5) 0.008(6) -0.008(6) 0.008(6)
F12 0.172(15) 0.172(15) 0.172(15) 0.070(11) -0.070(11) 0.070(11)
P2 0.082(4) 0.070(4) 0.045(3) -0.013(3) -0.018(3) 0.021(3)
F21 0.145(17) 0.179(19) 0.184(19) -0.035(16) 0.049(16) -0.038(14)
F22 0.155(17) 0.216(22) 0.194(21) -0.046(18) 0.094(17) -0.048(17)
F23 0.237(22) 0.116(13) 0.094(11) 0.003(10) -0.050(13) 0.077(14)
F24 0.167(15) 0.093(10) 0.091(11) -0.039(9) -0.053(10) 0.032(10)
F25 0.199(18) 0.102(12) 0.107(12) -0.041(10) -0.052(12) 0.029(12)
F26 0.195(17) 0.118(12) 0.110(12) -0.025(10) -0.069(13) 0.079(12)

loop_
_atom_site_label
_atom_site_type_symbol
_atom_site_fract_x
_atom_site_fract_y
_atom_site_fract_z
_atom_site_U_iso_or_equiv
_atom_site_thermal_displace_type
_atom_site_occupancy
_atom_site_calc_flag
_atom_site_refinement_flags
_atom_site_disorder_group
Ag1 Ag 0.19516(6) 0.30484(6) 0.69516(6) 0.0413(6) Uani 1 d S .
Ag2 Ag 0.16783(7) 0.03995(6) 0.78245(8) 0.0616(6) Uani 1 d . .
N1 N 0.0516(6) 0.1550(7) 0.6621(6) 0.046(4) Uani 1 d . .
N2 N 0.1143(6) 0.1179(5) 0.7457(7) 0.041(4) Uani 1 d . .
N3 N 0.1253(5) 0.2244(5) 0.7116(6) 0.029(3) Uani 1 d . .
N4 N 0.0327(5) 0.1913(6) 0.7656(5) 0.034(3) Uani 1 d . .
C1 C 0.0773(7) 0.2429(8) 0.7560(8) 0.043(4) Uani 1 d . .
H1A H 0.0558(7) 0.2786(8) 0.7406(8) 0.051 Uiso 1 calc R .
H1B H 0.0962(7) 0.2538(8) 0.7947(8) 0.051 Uiso 1 calc R .
C2 C 0.0948(8) 0.2069(8) 0.6535(7) 0.046(5) Uani 1 d . .
H2A H 0.1257(8) 0.1954(8) 0.6237(7) 0.055 Uiso 1 calc R .
H2B H 0.0727(8) 0.2418(8) 0.6375(7) 0.055 Uiso 1 calc R .
C3 C 0.0849(8) 0.1019(7) 0.6860(8) 0.044(5) Uani 1 d . .
H3A H 0.1160(8) 0.0894(7) 0.6569(8) 0.052 Uiso 1 calc R .
H3B H 0.0568(8) 0.0680(7) 0.6918(8) 0.052 Uiso 1 calc R .
C4 C 0.1587(7) 0.1706(7) 0.7361(7) 0.038(4) Uani 1 d . .
H4A H 0.1780(7) 0.1811(7) 0.7746(7) 0.046 Uiso 1 calc R .
H4B H 0.1904(7) 0.1583(7) 0.7075(7) 0.046 Uiso 1 calc R .
C5 C 0.0056(7) 0.1741(8) 0.7071(8) 0.047(5) Uani 1 d . .
H5A H -0.0170(7) 0.2087(8) 0.6909(8) 0.057 Uiso 1 calc R .
H5B H -0.0230(7) 0.1409(8) 0.7136(8) 0.057 Uiso 1 calc R .
C6 C 0.0663(8) 0.1375(7) 0.7906(8) 0.042(4) Uani 1 d . .
H6A H 0.0380(8) 0.1041(7) 0.7979(8) 0.050 Uiso 1 calc R .
H6B H 0.0854(8) 0.1483(7) 0.8292(8) 0.050 Uiso 1 calc R .
O O 0.1295(7) 0.3705(7) 0.6295(7) 0.149(16) Uani 1 d S .
H H 0.0935(7) 0.3808(7) 0.6532(7) 0.224 Uiso 0.67 d PR .
P1 P 0.3207(2) 0.1793(2) 0.8207(2) 0.054(2) Uani 1 d SD .
F11 F 0.2780(4) 0.2220(4) 0.7780(4) 0.067(5) Uani 1 d SD .
F12 F 0.3615(4) 0.1385(4) 0.8615(4) 0.172(15) Uani 1 d SD .
F13 F 0.3513(24) 0.1534(26) 0.7610(8) 0.099(15) Uiso 0.33 d PD .
F14 F 0.2702(15) 0.1285(13) 0.8159(26) 0.056(9) Uiso 0.33 d PD .
F15 F 0.2650(18) 0.1775(31) 0.8679(17) 0.135(22) Uiso 0.33 d PD .
F16 F 0.2880(20) 0.1253(10) 0.7841(22) 0.050(8) Uiso 0.33 d PD .
P2 P 0.0907(3) 0.2402(3) 0.4603(2) 0.066(2) Uani 1 d D .
F21 F 0.0343(7) 0.2218(8) 0.5009(8) 0.169(8) Uani 1 d D .
F22 F 0.1449(7) 0.2572(9) 0.4188(8) 0.188(10) Uani 1 d D .
F23 F 0.0488(8) 0.2902(7) 0.4294(7) 0.149(8) Uani 1 d D .
F24 F 0.1124(7) 0.2853(6) 0.5105(6) 0.117(6) Uani 1 d D .
F25 F 0.0686(8) 0.1920(7) 0.4106(7) 0.136(7) Uani 1 d D .
F26 F 0.1298(7) 0.1894(7) 0.4917(7) 0.141(7) Uani 1 d D .
C1S C 0.9311(19) 0.1858(19) 0.0908(20) 0.158(14) Uiso 1 d . .
C2S C 0.9022(16) 0.1038(15) 0.0332(15) 0.127(11) Uiso 1 d . .
C3S C 0.9619(21) 0.1303(21) 0.0640(19) 0.177(16) Uiso 1 d . .

loop_
_atom_type_symbol
_atom_type_description
_atom_type_scat_dispersion_real
_atom_type_scat_dispersion_imag
_atom_type_scat_source
C C 0.0033 0.0016 'International Tables Vol C Tables 4.2.6.8 and 6.1.1.4'
H H 0.0000 0.0000 'International Tables Vol C Tables 4.2.6.8 and 6.1.1.4'
N N 0.0061 0.0033 'International Tables Vol C Tables 4.2.6.8 and 6.1.1.4'
F F 0.0171 0.0103 'International Tables Vol C Tables 4.2.6.8 and 6.1.1.4'
P P 0.1023 0.0942 'International Tables Vol C Tables 4.2.6.8 and 6.1.1.4'
Ag Ag -0.8971 1.1015 'International Tables Vol C Tables 4.2.6.8 and 6.1.1.4'
O O 0.0106 0.0060 'International Tables Vol C Tables 4.2.6.8 and 6.1.1.4'

loop_
_geom_angle_atom_site_label_1
_geom_angle_atom_site_label_2
_geom_angle_atom_site_label_3
_geom_angle
_geom_angle_site_symmetry_1
_geom_angle_site_symmetry_3
_geom_angle_publ_flag
N3 Ag1 N3 117.94(14) 10_565 . ?
N3 Ag1 N3 117.94(14) 10_565 9_456 ?
N3 Ag1 N3 117.94(14) . 9_456 ?
N3 Ag1 O 98.3(3) 10_565 . ?
N3 Ag1 O 98.3(3) . . ?
N3 Ag1 O 98.3(3) 9_456 . ?
N2 Ag2 N4 170.1(5) . 17_656 ?
C5 N1 C3 109.0(14) . . ?
C5 N1 C2 107.7(14) . . ?
C3 N1 C2 109.4(13) . . ?
C3 N2 C6 109.7(13) . . ?
C3 N2 C4 109.2(13) . . ?
C6 N2 C4 108.7(12) . . ?
C3 N2 Ag2 111.3(9) . . ?
C6 N2 Ag2 110.6(10) . . ?
C4 N2 Ag2 107.2(9) . . ?
C4 N3 C2 108.9(12) . . ?
C4 N3 C1 109.2(12) . . ?
C2 N3 C1 108.1(12) . . ?
C4 N3 Ag1 109.2(8) . . ?
C2 N3 Ag1 110.7(9) . . ?
C1 N3 Ag1 110.7(9) . . ?
C5 N4 C6 108.6(13) . . ?
C5 N4 C1 109.4(13) . . ?
C6 N4 C1 108.9(12) . . ?
C5 N4 Ag2 110.5(9) . 18_566 ?
C6 N4 Ag2 108.4(9) . 18_566 ?
C1 N4 Ag2 111.1(10) . 18_566 ?
N3 C1 N4 110.1(13) . . ?
N3 C2 N1 112.0(13) . . ?
N1 C3 N2 109.8(13) . . ?
N3 C4 N2 109.7(12) . . ?
N4 C5 N1 112.6(13) . . ?
N4 C6 N2 109.3(12) . . ?
F12 P1 F14 92.0(6) . . ?
F12 P1 F14 92.0(6) . 9_456 ?
F14 P1 F14 119.88(8) . 9_456 ?
F12 P1 F14 92.0(6) . 10_565 ?
F14 P1 F14 119.88(8) . 10_565 ?
F14 P1 F14 119.88(8) 9_456 10_565 ?
F12 P1 F13 91.4(7) . 10_565 ?
F14 P1 F13 150.3(12) . 10_565 ?
F14 P1 F13 30.5(12) 9_456 10_565 ?
F14 P1 F13 89.4(12) 10_565 10_565 ?
F12 P1 F13 91.4(7) . 9_456 ?
F14 P1 F13 30.5(12) . 9_456 ?
F14 P1 F13 89.4(12) 9_456 9_456 ?
F14 P1 F13 150.3(12) 10_565 9_456 ?
F13 P1 F13 119.94(6) 10_565 9_456 ?
F12 P1 F13 91.4(7) . . ?
F14 P1 F13 89.4(12) . . ?
F14 P1 F13 150.3(12) 9_456 . ?
F14 P1 F13 30.5(12) 10_565 . ?
F13 P1 F13 119.94(6) 10_565 . ?
F13 P1 F13 119.94(6) 9_456 . ?
F12 P1 F16 96.9(9) . . ?
F14 P1 F16 29.3(15) . . ?
F14 P1 F16 147.8(15) 9_456 . ?
F14 P1 F16 90.8(15) 10_565 . ?
F13 P1 F16 171.7(12) 10_565 . ?
F13 P1 F16 59.6(19) 9_456 . ?
F13 P1 F16 60.5(19) . . ?
F12 P1 F16 96.9(9) . 10_565 ?
F14 P1 F16 147.8(15) . 10_565 ?
F14 P1 F16 90.8(15) 9_456 10_565 ?
F14 P1 F16 29.3(15) 10_565 10_565 ?
F13 P1 F16 60.5(19) 10_565 10_565 ?
F13 P1 F16 171.7(12) 9_456 10_565 ?
F13 P1 F16 59.6(19) . 10_565 ?
F16 P1 F16 118.6(4) . 10_565 ?
F12 P1 F16 96.9(9) . 9_456 ?
F14 P1 F16 90.8(15) . 9_456 ?
F14 P1 F16 29.3(15) 9_456 9_456 ?
F14 P1 F16 147.8(15) 10_565 9_456 ?
F13 P1 F16 59.6(19) 10_565 9_456 ?
F13 P1 F16 60.5(19) 9_456 9_456 ?
F13 P1 F16 171.7(12) . 9_456 ?
F16 P1 F16 118.6(4) . 9_456 ?
F16 P1 F16 118.6(4) 10_565 9_456 ?
F12 P1 F15 93.0(8) . 10_565 ?
F14 P1 F15 60.6(19) . 10_565 ?
F14 P1 F15 174.9(13) 9_456 10_565 ?
F14 P1 F15 59.2(19) 10_565 10_565 ?
F13 P1 F15 148.4(21) 10_565 10_565 ?
F13 P1 F15 91.2(21) 9_456 10_565 ?
F13 P1 F15 28.8(21) . 10_565 ?
F16 P1 F15 31.8(14) . 10_565 ?
F16 P1 F15 87.9(14) 10_565 10_565 ?
F16 P1 F15 150.1(14) 9_456 10_565 ?
F12 P1 F15 93.0(8) . 9_456 ?
F14 P1 F15 174.9(13) . 9_456 ?
F14 P1 F15 59.2(19) 9_456 9_456 ?
F14 P1 F15 60.6(19) 10_565 9_456 ?
F13 P1 F15 28.8(21) 10_565 9_456 ?
F13 P1 F15 148.4(21) 9_456 9_456 ?
F13 P1 F15 91.2(21) . 9_456 ?
F16 P1 F15 150.1(14) . 9_456 ?
F16 P1 F15 31.8(14) 10_565 9_456 ?
F16 P1 F15 87.9(14) 9_456 9_456 ?
F15 P1 F15 119.7(2) 10_565 9_456 ?
F22 P2 F24 91.6(8) . . ?
F22 P2 F26 90.4(8) . . ?
F24 P2 F26 88.4(8) . . ?
F22 P2 F21 178.1(9) . . ?
F24 P2 F21 90.2(8) . . ?
F26 P2 F21 90.0(8) . . ?
F22 P2 F23 91.6(9) . . ?
F24 P2 F23 92.4(9) . . ?
F26 P2 F23 177.8(10) . . ?
F21 P2 F23 87.9(8) . . ?
F22 P2 F25 89.4(8) . . ?
F24 P2 F25 177.9(9) . . ?
F26 P2 F25 89.7(9) . . ?
F21 P2 F25 88.8(8) . . ?
F23 P2 F25 89.4(9) . . ?
C1S C3S C2S 95.3(33) . . ?

loop_
_geom_bond_atom_site_label_1
_geom_bond_atom_site_label_2
_geom_bond_distance
_geom_bond_site_symmetry_2
_geom_bond_publ_flag
Ag1 N3 2.355(12) 10_565 ?
Ag1 N3 2.355(12) . ?
Ag1 N3 2.355(12) 9_456 ?
Ag1 O 2.48(3) . ?
Ag2 N2 2.217(12) . ?
Ag2 N4 2.228(12) 17_656 ?
N1 C5 1.47(2) . ?
N1 C3 1.47(2) . ?
N1 C2 1.49(2) . ?
N2 C3 1.50(2) . ?
N2 C6 1.50(2) . ?
N2 C4 1.52(2) . ?
N3 C4 1.48(2) . ?
N3 C2 1.48(2) . ?
N3 C1 1.48(2) . ?
N4 C5 1.46(2) . ?
N4 C6 1.49(2) . ?
N4 C1 1.51(2) . ?
N4 Ag2 2.228(12) 18_566 ?
P1 F12 1.54(2) . ?
P1 F14 1.57(2) . ?
P1 F14 1.57(2) 9_456 ?
P1 F14 1.57(2) 10_565 ?
P1 F13 1.57(2) 10_565 ?
P1 F13 1.57(2) 9_456 ?
P1 F13 1.57(2) . ?
P1 F16 1.59(2) . ?
P1 F16 1.59(2) 10_565 ?
P1 F16 1.59(2) 9_456 ?
P1 F15 1.60(2) 10_565 ?
P1 F15 1.60(2) 9_456 ?
P2 F22 1.537(14) . ?
P2 F24 1.548(12) . ?
P2 F26 1.561(12) . ?
P2 F21 1.570(14) . ?
P2 F23 1.575(12) . ?
P2 F25 1.589(12) . ?
C1S C3S 1.50(5) . ?
C2S C3S 1.58(5) . ?
